data_1571666
loop_
_publ_author_name
'Song, Yongxiang'
'Wang, Wengui'
'Yang, Jiafan'
'Gao, Dewei'
'Billingsley, John M.'
'Wang, Songtao'
'Zhu, Yiguang'
'Wang, Junfeng'
'Ju, Jianhua'
'Yan, Yan'
'Tang, Yi'

_publ_section_title
;
 &#x3b2;-Terrecyclene synthase constructs the quadrane backbone in
 terrecyclic acid biosynthesis.
;
_journal_issue 23
_journal_name_full 'Chemical science'
_journal_page_first 8750
_journal_page_last 8755
_journal_paper_doi 10.1039/d4sc01208a
_journal_volume 15
_journal_year 2024
_chemical_absolute_configuration ad
_chemical_formula_moiety 'C15 H22 O3'
_chemical_formula_sum 'C15 H22 O3'
_chemical_formula_weight 250.32
_space_group_crystal_system orthorhombic
_space_group_IT_number 19
_space_group_name_Hall 'P 2ac 2ab'
_space_group_name_H-M_alt 'P 21 21 21'
_atom_sites_solution_hydrogens mixed
_atom_sites_solution_primary dual
_audit_block_doi 10.5517/ccdc.csd.cc2g7x3r
_audit_creation_date 2023-01-11
_audit_creation_method
;
Olex2 1.3
(compiled 2020.11.12 svn.r5f609507 for OlexSys, GUI svn.r6408)
;
_audit_update_record
;
2023-06-22 deposited with the CCDC.	2024-05-14 downloaded from the CCDC.
;
_cell_angle_alpha 90
_cell_angle_beta 90
_cell_angle_gamma 90
_cell_formula_units_Z 4
_cell_length_a 6.45480(10)
_cell_length_b 17.2854(3)
_cell_length_c 12.2879(2)
_cell_measurement_reflns_used 9604
_cell_measurement_temperature 106(5)
_cell_measurement_theta_max 74.0950
_cell_measurement_theta_min 4.4220
_cell_volume 1371.01(4)
_computing_cell_refinement 'CrysAlisPro 1.171.39.33c (Rigaku OD, 2017)'
_computing_data_collection 'CrysAlisPro 1.171.39.33c (Rigaku OD, 2017)'
_computing_data_reduction 'CrysAlisPro 1.171.39.33c (Rigaku OD, 2017)'
_computing_molecular_graphics 'Olex2 1.3 (Dolomanov et al., 2009)'
_computing_publication_material 'Olex2 1.3 (Dolomanov et al., 2009)'
_computing_structure_refinement 'SHELXL 2018/3 (Sheldrick, 2015)'
_computing_structure_solution 'SHELXT 2014/5 (Sheldrick, 2014)'
_diffrn_ambient_environment N~2~
_diffrn_ambient_temperature 106(5)
_diffrn_detector 'Pilatus3R 200K-A'
_diffrn_measured_fraction_theta_full 0.997
_diffrn_measured_fraction_theta_max 0.997
_diffrn_measurement_details
;
List of Runs (angles in degrees, time in seconds):

  # Type    Start    End  Width  t~exp~   \w     \q     \k     \f   Frames
#--------------------------------------------------------------------------
  1  \w    -14.00  14.00   0.50    2.00    --    0.00 -82.00-150.00   56
  2  \w    -29.00  21.00   0.50    2.00    --    0.00 -82.00 -90.00  100
  3  \w      8.00  89.00   0.50    2.00    --    0.00  38.00  60.00  162
  4  \w    -28.00   0.00   0.50    2.00    --    0.00 -82.00  60.00   56
  5  \w    -29.00  -4.00   0.50    2.00    --    0.00 -82.00   0.00   50
  6  \w    -33.00  27.00   0.50    2.00    --    0.00 -82.00 -60.00  120
  7  \w      7.00  64.00   0.50    9.03    --   95.80 -61.00-120.00  114
  8  \w     82.00 127.00   0.50    9.03    --   95.80 -82.00 150.00   90
  9  \w      6.00 108.00   0.50    9.03    --   95.80 -30.00   0.00  204
 10  \w      9.00 126.00   0.50    9.03    --   95.80 -82.00 -30.00  234
 11  \w     13.00 112.00   0.50    9.03    --   95.80 -30.00 120.00  198
 12  \w     42.00 120.00   0.50    9.03    --   95.80 -82.00 120.00  156
 13  \w    117.00 185.00   0.50    9.03    --   95.80  30.00 -90.00  136
 14  \w     15.00  61.00   0.50    9.03    --   95.80 -61.00 -90.00   92
 15  \w     61.00 127.00   0.50    9.03    --   95.80 -82.00  60.00  132
 16  \w      6.00  94.00   0.50    9.03    --   95.80 -45.00   0.00  176
 17  \w     96.00 170.00   0.50    9.03    --   95.80  30.00 -30.00  148
 18  \w     68.00 108.00   0.50    9.03    --   95.80 -61.00 -90.00   80
 19  \w     59.00  97.00   0.50    9.03    --   95.80 -82.00-150.00   76
 20  \w     80.00 107.00   0.50    9.03    --   95.80 -45.00 120.00   54
 21  \w     94.00 127.00   0.50    9.03    --   95.80 -82.00  30.00   66
 22  \w     54.00 120.00   0.50    9.03    --   95.80 -82.00 -73.07  132
;
_diffrn_measurement_device 'four-circle diffractometer'
_diffrn_measurement_device_type 'XtaLAB Pro: Kappa single'
_diffrn_measurement_method '\w scans'
_diffrn_orient_matrix_type 'CrysAlisPro convention (1999,Acta A55,543-557)'
_diffrn_orient_matrix_UB_11 0.0912139000
_diffrn_orient_matrix_UB_12 -0.0214948000
_diffrn_orient_matrix_UB_13 -0.1118541000
_diffrn_orient_matrix_UB_21 0.0395462000
_diffrn_orient_matrix_UB_22 0.0862300000
_diffrn_orient_matrix_UB_23 -0.0238492000
_diffrn_orient_matrix_UB_31 0.2169637000
_diffrn_orient_matrix_UB_32 -0.0067538000
_diffrn_orient_matrix_UB_33 0.0513783000
_diffrn_radiation_monochromator graphite
_diffrn_radiation_probe x-ray
_diffrn_radiation_type 'Cu K\a'
_diffrn_radiation_wavelength 1.54184
_diffrn_reflns_av_R_equivalents 0.0569
_diffrn_reflns_av_unetI/netI 0.0281
_diffrn_reflns_Laue_measured_fraction_full 0.997
_diffrn_reflns_Laue_measured_fraction_max 0.997
_diffrn_reflns_limit_h_max 7
_diffrn_reflns_limit_h_min -4
_diffrn_reflns_limit_k_max 20
_diffrn_reflns_limit_k_min -20
_diffrn_reflns_limit_l_max 14
_diffrn_reflns_limit_l_min -14
_diffrn_reflns_number 12582
_diffrn_reflns_point_group_measured_fraction_full 0.997
_diffrn_reflns_point_group_measured_fraction_max 0.997
_diffrn_reflns_theta_full 66.579
_diffrn_reflns_theta_max 66.579
_diffrn_reflns_theta_min 4.415
_diffrn_source 'Rotating-anode X-ray tube'
_diffrn_source_type 'MicroMax 007 (Cu) X-ray Source'
_exptl_absorpt_coefficient_mu 0.664
_exptl_absorpt_correction_T_max 1.00000
_exptl_absorpt_correction_T_min 0.74029
_exptl_absorpt_correction_type multi-scan
_exptl_absorpt_process_details
;
CrysAlisPro 1.171.39.33c (Rigaku Oxford Diffraction, 2017)
Empirical absorption correction using spherical harmonics,
 implemented in SCALE3 ABSPACK scaling algorithm.
;
_exptl_crystal_colour 'clear light colourless'
_exptl_crystal_colour_lustre clear
_exptl_crystal_colour_modifier light
_exptl_crystal_colour_primary colourless
_exptl_crystal_density_diffrn 1.213
_exptl_crystal_description prism
_exptl_crystal_F_000 544
_exptl_crystal_size_max 0.35
_exptl_crystal_size_mid 0.08
_exptl_crystal_size_min 0.07
_refine_diff_density_max 1.015
_refine_diff_density_min -0.392
_refine_diff_density_rms 0.107
_refine_ls_abs_structure_details
;
 Flack x determined using 930 quotients [(I+)-(I-)]/[(I+)+(I-)]
 (Parsons, Flack and Wagner, Acta Cryst. B69 (2013) 249-259).
;
_refine_ls_abs_structure_Flack 0.1(2)
_refine_ls_extinction_method none
_refine_ls_goodness_of_fit_ref 1.130
_refine_ls_hydrogen_treatment constr
_refine_ls_matrix_type full
_refine_ls_number_parameters 185
_refine_ls_number_reflns 2425
_refine_ls_number_restraints 24
_refine_ls_restrained_S_all 1.127
_refine_ls_R_factor_all 0.0924
_refine_ls_R_factor_gt 0.0910
_refine_ls_shift/su_max 0.000
_refine_ls_shift/su_mean 0.000
_refine_ls_structure_factor_coef Fsqd
_refine_ls_weighting_details 'w=1/[\s^2^(Fo^2^)+(0.1739P)^2^+0.9992P] where P=(Fo^2^+2Fc^2^)/3'
_refine_ls_weighting_scheme calc
_refine_ls_wR_factor_gt 0.2571
_refine_ls_wR_factor_ref 0.2585
_reflns_Friedel_coverage 0.702
_reflns_Friedel_fraction_full 0.998
_reflns_Friedel_fraction_max 0.998
_reflns_number_gt 2330
_reflns_number_total 2425
_reflns_threshold_expression 'I > 2\s(I)'
_cod_data_source_file d4sc01208a2.cif
_cod_data_source_block songyongxiang_xs-terb_collect
_cod_depositor_comments 'Adding full bibliography for 1571665--1571666.cif.'
_cod_database_code 1571666
_shelx_shelxl_version_number 2018/3
_chemical_oxdiff_formula 'C66 H60 N6 O6 '
_shelx_space_group_comment
;
The symmetry employed for this shelxl refinement is uniquely defined
by the following loop, which should always be used as a source of
symmetry information in preference to the above space-group names.
They are only intended as comments.
;
_shelx_estimated_absorpt_t_max 0.955
_shelx_estimated_absorpt_t_min 0.801
_reflns_odcompleteness_completeness 99.86
_reflns_odcompleteness_iscentric 1
_reflns_odcompleteness_theta 66.97
_olex2_refinement_description
;
1. Fixed Uiso
 At 1.2 times of:
  All C(H) groups, All C(H,H) groups
 At 1.5 times of:
  All C(H,H,H) groups, All O(H) groups
2. Uiso/Uaniso restraints and constraints
O1: within 2A with sigma of 0.01 and sigma for terminal atoms of 0.02 within 2A
O2 \\sim O1 \\sim O2A \\sim O1A: within 2A with sigma of 0.01 and sigma for
terminal atoms of 0.02 within 2A
3. Others
 Sof(O2A)=Sof(H2AA)=Sof(O1A)=1-FVAR(1)
 Sof(O2)=Sof(H2)=Sof(O1)=FVAR(1)
4.a Riding coordinates:
 O2(H2), O2A(H2AA)
4.b Ternary CH refined with riding coordinates:
 C8(H8), C11(H11), C2(H2A), C5(H5)
4.c Secondary CH2 refined with riding coordinates:
 C9(H9A,H9B), C3(H3A,H3B), C10(H10A,H10B), C12(H12A,H12B)
4.d Idealised Me refined as rotating group:
 C15(H15A,H15B,H15C), C6(H6A,H6B,H6C), C14(H14A,H14B,H14C)
;
_olex2_submission_special_instructions 'No special instructions were received'
_oxdiff_exptl_absorpt_empirical_details
;
Empirical correction (ABSPACK) includes:
- Absorption correction using spherical harmonics
- Frame scaling
;
_oxdiff_exptl_absorpt_empirical_full_max 1.366
_oxdiff_exptl_absorpt_empirical_full_min 0.709

loop_
_space_group_symop_operation_xyz
'x, y, z'
'-x+1/2, -y, z+1/2'
'-x, y+1/2, -z+1/2'
'x+1/2, -y+1/2, -z'

loop_
_atom_site_label
_atom_site_type_symbol
_atom_site_fract_x
_atom_site_fract_y
_atom_site_fract_z
_atom_site_U_iso_or_equiv
_atom_site_adp_type
_atom_site_occupancy
_atom_site_site_symmetry_order
_atom_site_calc_flag
_atom_site_refinement_flags_posn
_atom_site_refinement_flags_adp
_atom_site_refinement_flags_occupancy
_atom_site_disorder_assembly
_atom_site_disorder_group
O3 O 0.4957(8) 0.4404(3) 0.1044(4) 0.0582(13) Uani 1 1 d . . . . .
C8 C 0.6556(8) 0.6092(3) 0.4124(5) 0.0386(12) Uani 1 1 d . . . . .
H8 H 0.785338 0.587962 0.445379 0.046 Uiso 1 1 calc R U . . .
C1 C 0.6552(8) 0.5848(3) 0.2914(4) 0.0342(11) Uani 1 1 d . . . . .
O2 O 0.3021(8) 0.6155(3) 0.4716(4) 0.0479(14) Uani 0.849(10) 1 d . U P A 1
H2 H 0.211323 0.594336 0.510514 0.072 Uiso 0.849(10) 1 d R U P A 1
O1 O 0.4897(9) 0.5157(3) 0.5271(5) 0.0542(16) Uani 0.849(10) 1 d . U P A 1
C9 C 0.6690(9) 0.6985(3) 0.4213(5) 0.0417(12) Uani 1 1 d . . . . .
H9A H 0.611224 0.714037 0.492708 0.050 Uiso 1 1 calc R U . . .
H9B H 0.817090 0.713364 0.420900 0.050 Uiso 1 1 calc R U . . .
C11 C 0.5765(7) 0.7094(3) 0.2176(4) 0.0338(11) Uani 1 1 d . . . . .
H11 H 0.500454 0.741168 0.162516 0.041 Uiso 1 1 calc R U . . .
C4 C 0.5065(9) 0.4969(3) 0.1610(5) 0.0421(13) Uani 1 1 d . . . . .
C2 C 0.4796(8) 0.6279(3) 0.2286(4) 0.0347(11) Uani 1 1 d . . . . .
H2A H 0.354076 0.631117 0.276039 0.042 Uiso 1 1 calc R U . . .
C13 C 0.8038(8) 0.6952(3) 0.1820(5) 0.0358(12) Uani 1 1 d . . . . .
C3 C 0.4317(10) 0.5757(3) 0.1303(5) 0.0438(13) Uani 1 1 d . . . . .
H3A H 0.280955 0.574836 0.115426 0.053 Uiso 1 1 calc R U . . .
H3B H 0.504621 0.594491 0.064615 0.053 Uiso 1 1 calc R U . . .
C10 C 0.5576(9) 0.7450(3) 0.3324(5) 0.0406(12) Uani 1 1 d . . . . .
H10A H 0.615437 0.798041 0.330867 0.049 Uiso 1 1 calc R U . . .
H10B H 0.409040 0.749100 0.351521 0.049 Uiso 1 1 calc R U . . .
C7 C 0.4744(9) 0.5747(3) 0.4760(5) 0.0439(13) Uani 1 1 d . . . . .
C15 C 0.8273(10) 0.6919(4) 0.0585(5) 0.0474(14) Uani 1 1 d . . . . .
H15A H 0.739755 0.650407 0.029334 0.071 Uiso 1 1 calc R U . . .
H15B H 0.972331 0.681595 0.039868 0.071 Uiso 1 1 calc R U . . .
H15C H 0.784772 0.741434 0.026874 0.071 Uiso 1 1 calc R U . . .
C12 C 0.8539(7) 0.6146(3) 0.2350(4) 0.0356(12) Uani 1 1 d . . . . .
H12A H 0.899090 0.577471 0.178427 0.043 Uiso 1 1 calc R U . . .
H12B H 0.966909 0.620126 0.288948 0.043 Uiso 1 1 calc R U . . .
C5 C 0.6113(9) 0.4991(3) 0.2713(5) 0.0426(13) Uani 1 1 d . . . . .
H5 H 0.498667 0.486017 0.324044 0.051 Uiso 1 1 calc R U . . .
C6 C 0.7742(11) 0.4409(4) 0.2923(6) 0.0520(16) Uani 1 1 d . . . . .
H6A H 0.905719 0.458855 0.261376 0.078 Uiso 1 1 calc R U . . .
H6B H 0.735106 0.391714 0.258376 0.078 Uiso 1 1 calc R U . . .
H6C H 0.789909 0.433587 0.370908 0.078 Uiso 1 1 calc R U . . .
C14 C 0.9538(9) 0.7597(4) 0.2171(5) 0.0463(14) Uani 1 1 d . . . . .
H14A H 0.907030 0.809187 0.186935 0.069 Uiso 1 1 calc R U . . .
H14B H 1.093118 0.748047 0.189976 0.069 Uiso 1 1 calc R U . . .
H14C H 0.956681 0.762921 0.296687 0.069 Uiso 1 1 calc R U . . .
O2A O 0.301(5) 0.549(2) 0.424(3) 0.064(7) Uani 0.151(10) 1 d . U P A 2
H2AA H 0.222996 0.526300 0.468527 0.095 Uiso 0.151(10) 1 d R U P A 2
O1A O 0.493(5) 0.574(2) 0.569(3) 0.060(7) Uani 0.151(10) 1 d . U P A 2

loop_
_atom_site_aniso_label
_atom_site_aniso_U_11
_atom_site_aniso_U_22
_atom_site_aniso_U_33
_atom_site_aniso_U_23
_atom_site_aniso_U_13
_atom_site_aniso_U_12
O3 0.042(2) 0.059(3) 0.073(3) -0.015(2) -0.004(2) -0.003(2)
C8 0.024(2) 0.052(3) 0.040(3) 0.005(2) 0.003(2) 0.000(2)
C1 0.027(2) 0.042(3) 0.034(3) 0.004(2) -0.003(2) 0.002(2)
O2 0.032(2) 0.058(3) 0.054(3) 0.012(2) 0.013(2) 0.006(2)
O1 0.043(3) 0.061(3) 0.059(3) 0.020(3) 0.005(3) 0.001(2)
C9 0.033(3) 0.052(3) 0.040(3) -0.010(2) 0.001(2) -0.005(2)
C11 0.021(2) 0.036(2) 0.044(3) 0.003(2) -0.004(2) 0.0015(19)
C4 0.031(3) 0.044(3) 0.051(3) -0.009(2) 0.004(2) -0.004(2)
C2 0.025(2) 0.039(2) 0.040(3) 0.002(2) -0.003(2) -0.0002(19)
C13 0.019(2) 0.041(3) 0.047(3) 0.004(2) 0.0018(19) -0.002(2)
C3 0.041(3) 0.046(3) 0.044(3) 0.002(2) -0.009(2) -0.009(2)
C10 0.034(3) 0.038(3) 0.050(3) -0.001(2) 0.002(2) -0.002(2)
C7 0.036(3) 0.051(3) 0.045(3) 0.000(3) 0.002(3) -0.006(2)
C15 0.038(3) 0.057(3) 0.048(3) 0.008(3) 0.003(2) 0.000(3)
C12 0.018(2) 0.046(3) 0.043(3) 0.003(2) 0.001(2) 0.001(2)
C5 0.041(3) 0.039(3) 0.047(3) 0.007(2) -0.001(2) -0.003(2)
C6 0.051(4) 0.042(3) 0.063(4) 0.004(3) -0.011(3) 0.011(3)
C14 0.027(3) 0.052(3) 0.060(3) 0.005(3) 0.000(2) -0.012(2)
O2A 0.026(11) 0.085(15) 0.079(15) 0.016(13) 0.007(11) 0.000(11)
O1A 0.050(13) 0.080(15) 0.049(13) 0.008(12) 0.023(11) -0.009(13)

loop_
_atom_type_symbol
_atom_type_description
_atom_type_scat_dispersion_real
_atom_type_scat_dispersion_imag
_atom_type_scat_source
C C 0.0181 0.0091 'International Tables Vol C Tables 4.2.6.8 and 6.1.1.4'
H H 0.0000 0.0000 'International Tables Vol C Tables 4.2.6.8 and 6.1.1.4'
O O 0.0492 0.0322 'International Tables Vol C Tables 4.2.6.8 and 6.1.1.4'

loop_
_citation_id
_citation_doi
_citation_year
1 10.1039/D4SC01208A 2024

loop_
_geom_angle_atom_site_label_1
_geom_angle_atom_site_label_2
_geom_angle_atom_site_label_3
_geom_angle
_geom_angle_site_symmetry_1
_geom_angle_site_symmetry_3
_geom_angle_publ_flag
C1 C8 H8 106.9 . . ?
C1 C8 C9 109.9(5) . . ?
C9 C8 H8 106.9 . . ?
C7 C8 H8 106.9 . . ?
C7 C8 C1 112.6(5) . . ?
C7 C8 C9 113.3(5) . . ?
C8 C1 C2 110.3(4) . . ?
C8 C1 C12 109.8(4) . . ?
C12 C1 C2 102.8(4) . . ?
C5 C1 C8 114.9(4) . . ?
C5 C1 C2 104.3(4) . . ?
C5 C1 C12 113.8(5) . . ?
C7 O2 H2 109.4 . . ?
C8 C9 H9A 108.2 . . ?
C8 C9 H9B 108.2 . . ?
H9A C9 H9B 107.3 . . ?
C10 C9 C8 116.4(5) . . ?
C10 C9 H9A 108.2 . . ?
C10 C9 H9B 108.2 . . ?
C2 C11 H11 111.1 . . ?
C2 C11 C13 105.2(4) . . ?
C13 C11 H11 111.1 . . ?
C10 C11 H11 111.1 . . ?
C10 C11 C2 104.5(4) . . ?
C10 C11 C13 113.3(4) . . ?
O3 C4 C3 125.2(6) . . ?
O3 C4 C5 124.3(6) . . ?
C3 C4 C5 110.3(5) . . ?
C1 C2 H2A 109.1 . . ?
C11 C2 C1 100.6(4) . . ?
C11 C2 H2A 109.1 . . ?
C3 C2 C1 104.8(4) . . ?
C3 C2 C11 123.1(5) . . ?
C3 C2 H2A 109.1 . . ?
C11 C13 C12 102.6(4) . . ?
C15 C13 C11 112.4(5) . . ?
C15 C13 C12 111.0(5) . . ?
C15 C13 C14 104.1(5) . . ?
C14 C13 C11 113.6(5) . . ?
C14 C13 C12 113.4(4) . . ?
C4 C3 C2 105.8(4) . . ?
C4 C3 H3A 110.6 . . ?
C4 C3 H3B 110.6 . . ?
C2 C3 H3A 110.6 . . ?
C2 C3 H3B 110.6 . . ?
H3A C3 H3B 108.7 . . ?
C9 C10 C11 113.9(4) . . ?
C9 C10 H10A 108.8 . . ?
C9 C10 H10B 108.8 . . ?
C11 C10 H10A 108.8 . . ?
C11 C10 H10B 108.8 . . ?
H10A C10 H10B 107.7 . . ?
O2 C7 C8 114.6(5) . . ?
O1 C7 C8 122.4(6) . . ?
O1 C7 O2 123.0(6) . . ?
O2A C7 C8 121.0(16) . . ?
O1A C7 C8 115.9(17) . . ?
O1A C7 O2A 123(2) . . ?
C13 C15 H15A 109.5 . . ?
C13 C15 H15B 109.5 . . ?
C13 C15 H15C 109.5 . . ?
H15A C15 H15B 109.5 . . ?
H15A C15 H15C 109.5 . . ?
H15B C15 H15C 109.5 . . ?
C1 C12 C13 108.1(4) . . ?
C1 C12 H12A 110.1 . . ?
C1 C12 H12B 110.1 . . ?
C13 C12 H12A 110.1 . . ?
C13 C12 H12B 110.1 . . ?
H12A C12 H12B 108.4 . . ?
C1 C5 H5 104.5 . . ?
C4 C5 C1 104.6(4) . . ?
C4 C5 H5 104.5 . . ?
C6 C5 C1 120.0(5) . . ?
C6 C5 C4 117.2(5) . . ?
C6 C5 H5 104.5 . . ?
C5 C6 H6A 109.5 . . ?
C5 C6 H6B 109.5 . . ?
C5 C6 H6C 109.5 . . ?
H6A C6 H6B 109.5 . . ?
H6A C6 H6C 109.5 . . ?
H6B C6 H6C 109.5 . . ?
C13 C14 H14A 109.5 . . ?
C13 C14 H14B 109.5 . . ?
C13 C14 H14C 109.5 . . ?
H14A C14 H14B 109.5 . . ?
H14A C14 H14C 109.5 . . ?
H14B C14 H14C 109.5 . . ?
C7 O2A H2AA 109.7 . . ?

loop_
_geom_bond_atom_site_label_1
_geom_bond_atom_site_label_2
_geom_bond_distance
_geom_bond_site_symmetry_2
_geom_bond_publ_flag
O3 C4 1.202(7) . ?
C8 H8 1.0000 . ?
C8 C1 1.546(8) . ?
C8 C9 1.549(8) . ?
C8 C7 1.527(8) . ?
C1 C2 1.560(7) . ?
C1 C12 1.546(7) . ?
C1 C5 1.528(8) . ?
O2 H2 0.8399 . ?
O2 C7 1.318(8) . ?
O1 C7 1.202(8) . ?
C9 H9A 0.9900 . ?
C9 H9B 0.9900 . ?
C9 C10 1.536(8) . ?
C11 H11 1.0000 . ?
C11 C2 1.548(7) . ?
C11 C13 1.551(7) . ?
C11 C10 1.544(8) . ?
C4 C3 1.492(8) . ?
C4 C5 1.515(9) . ?
C2 H2A 1.0000 . ?
C2 C3 1.539(7) . ?
C13 C15 1.526(8) . ?
C13 C12 1.571(8) . ?
C13 C14 1.539(7) . ?
C3 H3A 0.9900 . ?
C3 H3B 0.9900 . ?
C10 H10A 0.9900 . ?
C10 H10B 0.9900 . ?
C7 O2A 1.37(4) . ?
C7 O1A 1.15(3) . ?
C15 H15A 0.9800 . ?
C15 H15B 0.9800 . ?
C15 H15C 0.9800 . ?
C12 H12A 0.9900 . ?
C12 H12B 0.9900 . ?
C5 H5 1.0000 . ?
C5 C6 1.478(8) . ?
C6 H6A 0.9800 . ?
C6 H6B 0.9800 . ?
C6 H6C 0.9800 . ?
C14 H14A 0.9800 . ?
C14 H14B 0.9800 . ?
C14 H14C 0.9800 . ?
O2A H2AA 0.8399 . ?

loop_
_geom_torsion_atom_site_label_1
_geom_torsion_atom_site_label_2
_geom_torsion_atom_site_label_3
_geom_torsion_atom_site_label_4
_geom_torsion
_geom_torsion_site_symmetry_1
_geom_torsion_site_symmetry_2
_geom_torsion_site_symmetry_3
_geom_torsion_site_symmetry_4
_geom_torsion_publ_flag
O3 C4 C3 C2 -179.9(6) . . . . ?
O3 C4 C5 C1 160.0(6) . . . . ?
O3 C4 C5 C6 24.4(9) . . . . ?
C8 C1 C2 C11 75.6(5) . . . . ?
C8 C1 C2 C3 -155.7(4) . . . . ?
C8 C1 C12 C13 -93.4(5) . . . . ?
C8 C1 C5 C4 150.2(4) . . . . ?
C8 C1 C5 C6 -75.8(7) . . . . ?
C8 C9 C10 C11 -38.9(7) . . . . ?
C1 C8 C9 C10 34.5(6) . . . . ?
C1 C8 C7 O2 -86.2(6) . . . . ?
C1 C8 C7 O1 94.8(7) . . . . ?
C1 C8 C7 O2A -21(2) . . . . ?
C1 C8 C7 O1A 161(2) . . . . ?
C1 C2 C3 C4 21.8(6) . . . . ?
C9 C8 C1 C2 -54.1(5) . . . . ?
C9 C8 C1 C12 58.6(5) . . . . ?
C9 C8 C1 C5 -171.6(4) . . . . ?
C9 C8 C7 O2 39.2(7) . . . . ?
C9 C8 C7 O1 -139.8(6) . . . . ?
C9 C8 C7 O2A 104.9(19) . . . . ?
C9 C8 C7 O1A -74(2) . . . . ?
C11 C2 C3 C4 135.3(5) . . . . ?
C11 C13 C12 C1 3.1(5) . . . . ?
C2 C1 C12 C13 24.0(5) . . . . ?
C2 C1 C5 C4 29.4(6) . . . . ?
C2 C1 C5 C6 163.4(5) . . . . ?
C2 C11 C13 C15 89.6(5) . . . . ?
C2 C11 C13 C12 -29.8(5) . . . . ?
C2 C11 C13 C14 -152.6(5) . . . . ?
C2 C11 C10 C9 59.3(5) . . . . ?
C13 C11 C2 C1 44.9(5) . . . . ?
C13 C11 C2 C3 -70.7(6) . . . . ?
C13 C11 C10 C9 -54.7(6) . . . . ?
C3 C4 C5 C1 -16.4(6) . . . . ?
C3 C4 C5 C6 -152.0(5) . . . . ?
C10 C11 C2 C1 -74.7(5) . . . . ?
C10 C11 C2 C3 169.7(5) . . . . ?
C10 C11 C13 C15 -156.8(5) . . . . ?
C10 C11 C13 C12 83.8(5) . . . . ?
C10 C11 C13 C14 -39.0(6) . . . . ?
C7 C8 C1 C2 73.2(6) . . . . ?
C7 C8 C1 C12 -174.2(4) . . . . ?
C7 C8 C1 C5 -44.3(6) . . . . ?
C7 C8 C9 C10 -92.4(6) . . . . ?
C15 C13 C12 C1 -117.1(5) . . . . ?
C12 C1 C2 C11 -41.4(5) . . . . ?
C12 C1 C2 C3 87.2(5) . . . . ?
C12 C1 C5 C4 -81.9(5) . . . . ?
C12 C1 C5 C6 52.0(7) . . . . ?
C5 C1 C2 C11 -160.5(4) . . . . ?
C5 C1 C2 C3 -31.9(5) . . . . ?
C5 C1 C12 C13 136.3(5) . . . . ?
C5 C4 C3 C2 -3.6(6) . . . . ?
C14 C13 C12 C1 126.1(5) . . . . ?
